data_2311624
loop_
_publ_author_name
'Mohandas, T.'
'Jayamoorthy, K.'
'Jayabharathi, J.'
'Sakthivel, P.'

_publ_section_title
;
 2-(4-Meth-oxy-phen-yl)-1-phenyl-1H-benzimidazole.
;
_journal_coeditor_code GO2077
_journal_issue 'Pt 2'
_journal_name_full 'Acta crystallographica. Section E, Structure reports online'
_journal_page_first o269
_journal_page_last 70
_journal_paper_doi 10.1107/S1600536813001566
_journal_volume 69
_journal_year 2013
_chemical_formula_iupac 'C20 H16 N2 O'
_chemical_formula_moiety 'C20 H16 N2 O'
_chemical_formula_sum 'C20 H16 N2 O'
_chemical_formula_weight 300.35
_chemical_name_systematic
;
2-(4-Methoxyphenyl)-1-phenyl-1<i>H</i>-benzimidazole
;
_space_group_IT_number 14
_space_group_name_Hall '-P 2ybc'
_space_group_name_H-M_alt 'P 1 21/c 1'
_symmetry_cell_setting monoclinic
_symmetry_space_group_name_Hall '-P 2ybc'
_symmetry_space_group_name_H-M 'P 1 21/c 1'
_atom_sites_solution_hydrogens geom
_atom_sites_solution_primary direct
_atom_sites_solution_secondary difmap
_cell_angle_alpha 90
_cell_angle_beta 108.9090(10)
_cell_angle_gamma 90
_cell_formula_units_Z 4
_cell_length_a 12.3220(3)
_cell_length_b 7.3030(2)
_cell_length_c 18.2450(3)
_cell_measurement_reflns_used 6267
_cell_measurement_temperature 293(2)
_cell_measurement_theta_max 31.748
_cell_measurement_theta_min 2.789
_cell_volume 1553.22(6)
_computing_cell_refinement 'APEX2 and SAINT (Bruker, 2008)'
_computing_data_collection 'APEX2 (Bruker, 2008)'
_computing_data_reduction 'SAINT (Bruker, 2008)'
_computing_molecular_graphics 'ORTEP-3 (Farrugia, 2012)'
_computing_publication_material 'PLATON (Spek, 2009)'
_computing_structure_refinement 'SHELXL97 (Sheldrick, 2008)'
_computing_structure_solution 'SHELXS97 (Sheldrick, 2008)'
_diffrn_ambient_temperature 293(2)
_diffrn_measured_fraction_theta_full 0.999
_diffrn_measured_fraction_theta_max 0.999
_diffrn_measurement_device_type 'Bruker Kappa APEXII CCD'
_diffrn_measurement_method '\w and \f scan'
_diffrn_radiation_monochromator graphite
_diffrn_radiation_source 'fine-focus sealed tube'
_diffrn_radiation_type MoK\a
_diffrn_radiation_wavelength 0.71073
_diffrn_reflns_av_R_equivalents 0.0240
_diffrn_reflns_av_sigmaI/netI 0.0169
_diffrn_reflns_limit_h_max 14
_diffrn_reflns_limit_h_min -14
_diffrn_reflns_limit_k_max 8
_diffrn_reflns_limit_k_min -8
_diffrn_reflns_limit_l_max 21
_diffrn_reflns_limit_l_min -21
_diffrn_reflns_number 13787
_diffrn_reflns_theta_full 25.00
_diffrn_reflns_theta_max 25.00
_diffrn_reflns_theta_min 2.44
_diffrn_standards_interval_count 100
_diffrn_standards_interval_time 60
_exptl_absorpt_coefficient_mu 0.080
_exptl_absorpt_correction_T_max 0.9985
_exptl_absorpt_correction_T_min 0.9563
_exptl_absorpt_correction_type multi-scan
_exptl_absorpt_process_details '(SADABS; Bruker, 2008)'
_exptl_crystal_colour ' colourless           '
_exptl_crystal_density_diffrn 1.284
_exptl_crystal_density_method 'Not Measured'
_exptl_crystal_description ' block               '
_exptl_crystal_F_000 632
_exptl_crystal_size_max 0.30
_exptl_crystal_size_mid 0.30
_exptl_crystal_size_min 0.20
_refine_diff_density_max 0.111
_refine_diff_density_min -0.209
_refine_ls_extinction_method none
_refine_ls_goodness_of_fit_ref 1.034
_refine_ls_hydrogen_treatment constr
_refine_ls_matrix_type full
_refine_ls_number_parameters 209
_refine_ls_number_reflns 2728
_refine_ls_number_restraints 0
_refine_ls_restrained_S_all 1.034
_refine_ls_R_factor_all 0.0437
_refine_ls_R_factor_gt 0.0347
_refine_ls_shift/su_max 0.001
_refine_ls_shift/su_mean 0.000
_refine_ls_structure_factor_coef Fsqd
_refine_ls_weighting_details 'calc w=1/[\s^2^(Fo^2^)+(0.0421P)^2^+0.3566P] where P=(Fo^2^+2Fc^2^)/3'
_refine_ls_weighting_scheme calc
_refine_ls_wR_factor_gt 0.0848
_refine_ls_wR_factor_ref 0.0924
_reflns_number_gt 2283
_reflns_number_total 2728
_reflns_threshold_expression I>2sigma(I)
_cod_data_source_file go2077sup1.cif
_cod_data_source_block I
_cod_original_sg_symbol_H-M 'P 21/c'
_cod_database_code 2311624

loop_
_symmetry_equiv_pos_as_xyz
x,y,z
-x,1/2+y,1/2-z
-x,-y,-z
x,1/2-y,1/2+z

loop_
_atom_site_type_symbol
_atom_site_label
_atom_site_fract_x
_atom_site_fract_y
_atom_site_fract_z
_atom_site_U_iso_or_equiv
_atom_site_adp_type
_atom_site_calc_flag
_atom_site_refinement_flags
_atom_site_occupancy
_atom_site_symmetry_multiplicity
C C1 0.15098(14) 0.1529(3) 0.11631(12) 0.0752(5) Uani d . 1 1
H H1A 0.1582 0.0917 0.1642 0.113 Uiso calc R 1 1
H H1B 0.0756 0.1323 0.0803 0.113 Uiso calc R 1 1
H H1C 0.1629 0.2819 0.1256 0.113 Uiso calc R 1 1
C C2 0.34701(11) 0.10389(19) 0.12724(8) 0.0448(3) Uani d . 1 1
C C3 0.42477(12) 0.0429(2) 0.09213(8) 0.0486(4) Uani d . 1 1
H H3 0.3983 -0.0131 0.0438 0.058 Uiso calc R 1 1
C C4 0.54039(12) 0.0648(2) 0.12827(7) 0.0450(3) Uani d . 1 1
H H4 0.5916 0.0255 0.1037 0.054 Uiso calc R 1 1
C C5 0.58222(11) 0.14511(18) 0.20131(7) 0.0385(3) Uani d . 1 1
C C6 0.50382(12) 0.20005(19) 0.23664(8) 0.0443(3) Uani d . 1 1
H H6 0.5302 0.2506 0.2860 0.053 Uiso calc R 1 1
C C7 0.38733(12) 0.1813(2) 0.20007(8) 0.0477(3) Uani d . 1 1
H H7 0.3360 0.2209 0.2245 0.057 Uiso calc R 1 1
C C8 0.70531(11) 0.17362(18) 0.24035(7) 0.0375(3) Uani d . 1 1
C C9 0.87357(11) 0.18293(18) 0.32458(7) 0.0404(3) Uani d . 1 1
C C10 0.96985(13) 0.1720(2) 0.39081(8) 0.0513(4) Uani d . 1 1
H H10 0.9646 0.1228 0.4366 0.062 Uiso calc R 1 1
C C11 1.07235(13) 0.2354(2) 0.38684(9) 0.0557(4) Uani d . 1 1
H H11 1.1373 0.2294 0.4306 0.067 Uiso calc R 1 1
C C12 1.08135(13) 0.3089(2) 0.31854(9) 0.0546(4) Uani d . 1 1
H H12 1.1523 0.3504 0.3178 0.066 Uiso calc R 1 1
C C13 0.98813(12) 0.3218(2) 0.25235(8) 0.0468(3) Uani d . 1 1
H H13 0.9940 0.3716 0.2069 0.056 Uiso calc R 1 1
C C14 0.88502(11) 0.25677(18) 0.25688(7) 0.0377(3) Uani d . 1 1
C C15 0.74297(10) 0.32860(18) 0.12689(7) 0.0365(3) Uani d . 1 1
C C16 0.78572(13) 0.2560(2) 0.07224(7) 0.0478(4) Uani d . 1 1
H H16 0.8363 0.1576 0.0845 0.057 Uiso calc R 1 1
C C17 0.75247(15) 0.3317(2) -0.00127(8) 0.0589(4) Uani d . 1 1
H H17 0.7807 0.2833 -0.0387 0.071 Uiso calc R 1 1
C C18 0.67873(15) 0.4765(3) -0.01939(8) 0.0626(5) Uani d . 1 1
H H18 0.6565 0.5259 -0.0690 0.075 Uiso calc R 1 1
C C19 0.63744(13) 0.5492(2) 0.03560(9) 0.0601(4) Uani d . 1 1
H H19 0.5877 0.6488 0.0233 0.072 Uiso calc R 1 1
C C20 0.66926(11) 0.4754(2) 0.10932(8) 0.0479(4) Uani d . 1 1
H H20 0.6411 0.5245 0.1466 0.057 Uiso calc R 1 1
O O1 0.23425(8) 0.08312(16) 0.08496(6) 0.0636(3) Uani d . 1 1
N N1 0.77587(9) 0.24986(15) 0.20301(5) 0.0375(3) Uani d . 1 1
N N2 0.76084(9) 0.13147(17) 0.31277(6) 0.0438(3) Uani d . 1 1

loop_
_atom_site_aniso_label
_atom_site_aniso_U_11
_atom_site_aniso_U_22
_atom_site_aniso_U_33
_atom_site_aniso_U_12
_atom_site_aniso_U_13
_atom_site_aniso_U_23
O1 0.0447(6) 0.0665(8) 0.0712(7) -0.0034(5) 0.0074(5) -0.0040(6)
N1 0.0387(6) 0.0421(6) 0.0310(5) -0.0019(5) 0.0105(4) 0.0038(4)
N2 0.0489(7) 0.0512(7) 0.0316(5) 0.0002(5) 0.0134(5) 0.0035(5)
C1 0.0459(9) 0.0666(12) 0.1100(15) 0.0005(8) 0.0207(9) -0.0018(11)
C2 0.0426(7) 0.0394(8) 0.0483(8) -0.0036(6) 0.0091(6) 0.0057(6)
C3 0.0548(8) 0.0520(9) 0.0370(7) -0.0121(7) 0.0121(6) -0.0045(6)
C4 0.0504(8) 0.0507(9) 0.0382(7) -0.0071(7) 0.0203(6) -0.0039(6)
C5 0.0442(7) 0.0388(7) 0.0336(6) -0.0036(6) 0.0142(5) 0.0030(5)
C6 0.0505(8) 0.0461(8) 0.0377(7) -0.0018(6) 0.0164(6) -0.0038(6)
C7 0.0478(8) 0.0461(8) 0.0532(8) 0.0027(7) 0.0220(7) -0.0007(7)
C8 0.0443(7) 0.0389(7) 0.0320(6) -0.0010(6) 0.0160(5) 0.0002(5)
C9 0.0468(8) 0.0394(8) 0.0333(6) 0.0038(6) 0.0105(6) -0.0006(5)
C10 0.0566(9) 0.0547(9) 0.0376(7) 0.0092(7) 0.0080(6) 0.0033(6)
C11 0.0471(8) 0.0577(10) 0.0498(8) 0.0081(7) -0.0015(7) -0.0036(7)
C12 0.0417(8) 0.0514(9) 0.0656(10) -0.0010(7) 0.0103(7) -0.0015(8)
C13 0.0460(8) 0.0442(8) 0.0496(8) -0.0006(6) 0.0147(6) 0.0032(6)
C14 0.0405(7) 0.0351(7) 0.0360(6) 0.0029(6) 0.0103(5) 0.0005(5)
C15 0.0380(7) 0.0403(7) 0.0301(6) -0.0067(6) 0.0095(5) 0.0032(5)
C16 0.0587(9) 0.0471(9) 0.0419(7) -0.0050(7) 0.0225(7) 0.0000(6)
C17 0.0781(11) 0.0663(11) 0.0376(8) -0.0233(9) 0.0260(7) -0.0047(7)
C18 0.0695(10) 0.0707(12) 0.0367(8) -0.0261(9) 0.0024(7) 0.0136(8)
C19 0.0506(9) 0.0592(10) 0.0594(9) -0.0021(8) 0.0024(7) 0.0211(8)
C20 0.0455(8) 0.0510(9) 0.0461(7) 0.0003(7) 0.0136(6) 0.0050(7)

loop_
_atom_type_symbol
_atom_type_description
_atom_type_scat_dispersion_real
_atom_type_scat_dispersion_imag
_atom_type_scat_source
O O 0.0106 0.0060 'International Tables Vol C Tables 4.2.6.8 and 6.1.1.4'
N N 0.0061 0.0033 'International Tables Vol C Tables 4.2.6.8 and 6.1.1.4'
H H 0.0000 0.0000 'International Tables Vol C Tables 4.2.6.8 and 6.1.1.4'
C C 0.0033 0.0016 'International Tables Vol C Tables 4.2.6.8 and 6.1.1.4'

loop_
_geom_angle_atom_site_label_1
_geom_angle_atom_site_label_2
_geom_angle_atom_site_label_3
_geom_angle
_geom_angle_publ_flag
C1 O1 C2 117.99(13) no
C8 N1 C14 106.60(10) no
C8 N1 C15 127.76(11) no
C14 N1 C15 125.22(11) no
C8 N2 C9 105.19(11) no
O1 C2 C3 115.69(12) no
O1 C2 C7 125.03(13) no
C3 C2 C7 119.28(13) no
C2 C3 C4 120.41(13) no
C3 C4 C5 120.90(13) no
C4 C5 C6 118.05(13) no
C4 C5 C8 121.88(13) no
C6 C5 C8 120.07(12) no
C5 C6 C7 121.34(13) no
C2 C7 C6 119.99(14) no
N1 C8 N2 112.60(12) no
N1 C8 C5 122.28(11) no
N2 C8 C5 125.12(12) no
N2 C9 C10 130.33(12) no
N2 C9 C14 110.52(11) no
C10 C9 C14 119.16(13) no
C9 C10 C11 118.37(13) no
C10 C11 C12 121.31(15) no
C11 C12 C13 121.75(15) no
C12 C13 C14 116.50(13) no
N1 C14 C9 105.09(12) no
N1 C14 C13 131.99(12) no
C9 C14 C13 122.91(12) no
N1 C15 C16 119.51(12) no
N1 C15 C20 119.77(11) no
C16 C15 C20 120.72(12) no
C15 C16 C17 119.05(14) no
C16 C17 C18 120.63(15) no
C17 C18 C19 119.98(14) no
C18 C19 C20 120.33(15) no
C15 C20 C19 119.28(13) no
O1 C1 H1A 109.47 no
O1 C1 H1B 109.47 no
O1 C1 H1C 109.47 no
H1A C1 H1B 109.48 no
H1A C1 H1C 109.47 no
H1B C1 H1C 109.47 no
C2 C3 H3 119.80 no
C4 C3 H3 119.80 no
C3 C4 H4 119.56 no
C5 C4 H4 119.55 no
C5 C6 H6 119.33 no
C7 C6 H6 119.33 no
C2 C7 H7 120.01 no
C6 C7 H7 120.00 no
C9 C10 H10 120.82 no
C11 C10 H10 120.81 no
C10 C11 H11 119.36 no
C12 C11 H11 119.33 no
C11 C12 H12 119.14 no
C13 C12 H12 119.12 no
C12 C13 H13 121.75 no
C14 C13 H13 121.74 no
C15 C16 H16 120.49 no
C17 C16 H16 120.46 no
C16 C17 H17 119.69 no
C18 C17 H17 119.68 no
C17 C18 H18 120.02 no
C19 C18 H18 120.00 no
C18 C19 H19 119.83 no
C20 C19 H19 119.83 no
C15 C20 H20 120.35 no
C19 C20 H20 120.37 no

loop_
_geom_bond_atom_site_label_1
_geom_bond_atom_site_label_2
_geom_bond_distance
_geom_bond_publ_flag
O1 C1 1.421(2) no
O1 C2 1.3616(18) no
N1 C8 1.3835(17) no
N1 C14 1.3859(17) no
N1 C15 1.4349(15) no
N2 C8 1.3126(16) no
N2 C9 1.3868(18) no
C2 C3 1.387(2) no
C2 C7 1.380(2) no
C3 C4 1.371(2) no
C4 C5 1.3930(18) no
C5 C6 1.383(2) no
C5 C8 1.4666(19) no
C6 C7 1.380(2) no
C9 C10 1.395(2) no
C9 C14 1.3962(18) no
C10 C11 1.369(2) no
C11 C12 1.394(2) no
C12 C13 1.374(2) no
C13 C14 1.384(2) no
C15 C16 1.3759(19) no
C15 C20 1.374(2) no
C16 C17 1.3842(19) no
C17 C18 1.363(3) no
C18 C19 1.371(2) no
C19 C20 1.383(2) no
C1 H1A 0.9599 no
C1 H1B 0.9599 no
C1 H1C 0.9600 no
C3 H3 0.9301 no
C4 H4 0.9299 no
C6 H6 0.9300 no
C7 H7 0.9301 no
C10 H10 0.9301 no
C11 H11 0.9299 no
C12 H12 0.9302 no
C13 H13 0.9301 no
C16 H16 0.9298 no
C17 H17 0.9299 no
C18 H18 0.9301 no
C19 H19 0.9297 no
C20 H20 0.9301 no

loop_
_geom_hbond_atom_site_label_D
_geom_hbond_atom_site_label_H
_geom_hbond_atom_site_label_A
_geom_hbond_site_symmetry_A
_geom_hbond_distance_DH
_geom_hbond_distance_HA
_geom_hbond_distance_DA
_geom_hbond_angle_DHA
_geom_hbond_publ_flag
C6 H6 Cg2 2_655 0.9300 2.8604 3.5361(15) 130 y
C13 H13 Cg3 2_755 0.9300 2.8268 3.4594(16) 126 y

loop_
_geom_torsion_atom_site_label_1
_geom_torsion_atom_site_label_2
_geom_torsion_atom_site_label_3
_geom_torsion_atom_site_label_4
_geom_torsion
_geom_torsion_publ_flag
C1 O1 C2 C3 -176.41(14) no
C1 O1 C2 C7 2.8(2) no
C15 N1 C8 N2 -173.11(12) no
C14 N1 C8 C5 179.73(12) no
C8 N1 C14 C9 0.04(14) no
C8 N1 C15 C16 -120.52(15) no
C14 N1 C15 C16 67.90(18) no
C8 N1 C15 C20 59.48(18) no
C14 N1 C15 C20 -112.11(15) no
C15 N1 C8 C5 6.9(2) no
C15 N1 C14 C9 173.11(12) no
C8 N1 C14 C13 -178.74(15) no
C15 N1 C14 C13 -5.7(2) no
C14 N1 C8 N2 -0.28(15) no
C8 N2 C9 C10 179.28(14) no
C9 N2 C8 C5 -179.62(13) no
C9 N2 C8 N1 0.39(15) no
C8 N2 C9 C14 -0.35(15) no
C7 C2 C3 C4 -2.1(2) no
C3 C2 C7 C6 1.0(2) no
O1 C2 C7 C6 -178.14(13) no
O1 C2 C3 C4 177.13(13) no
C2 C3 C4 C5 1.2(2) no
C3 C4 C5 C8 -178.60(13) no
C3 C4 C5 C6 0.8(2) no
C6 C5 C8 N1 -132.09(14) no
C8 C5 C6 C7 177.52(13) no
C4 C5 C8 N1 47.29(19) no
C4 C5 C8 N2 -132.70(15) no
C4 C5 C6 C7 -1.9(2) no
C6 C5 C8 N2 47.9(2) no
C5 C6 C7 C2 1.0(2) no
C14 C9 C10 C11 0.3(2) no
C10 C9 C14 C13 -0.6(2) no
N2 C9 C14 N1 0.19(15) no
C10 C9 C14 N1 -179.49(12) no
N2 C9 C10 C11 -179.29(14) no
N2 C9 C14 C13 179.12(13) no
C9 C10 C11 C12 -0.2(2) no
C10 C11 C12 C13 0.3(2) no
C11 C12 C13 C14 -0.5(2) no
C12 C13 C14 N1 179.23(14) no
C12 C13 C14 C9 0.6(2) no
N1 C15 C16 C17 179.30(13) no
C16 C15 C20 C19 0.5(2) no
C20 C15 C16 C17 -0.7(2) no
N1 C15 C20 C19 -179.51(13) no
C15 C16 C17 C18 0.2(2) no
C16 C17 C18 C19 0.5(3) no
C17 C18 C19 C20 -0.7(3) no
C18 C19 C20 C15 0.2(2) no
